data_7019792
loop_
_publ_author_name
'El Moll, Hani'
'Kemmegne-Mbouguen, Justin Claude'
'Haouas, Mohamed'
'Taulelle, Francis'
'Marrot, J\'er\^ome'
'Cadot, Emmanuel'
'Mialane, Pierre'
'Floquet, S\'ebastien'
'Dolbecq, Anne'

_publ_section_title
;
 Syntheses, characterizations and properties of [Mo(2)O(2)S(2)]-based
 oxothiomolybdenum wheels incorporating bisphosphonate ligands.
;
_journal_issue 33
_journal_name_full 'Dalton transactions (Cambridge, England : 2003)'
_journal_page_first 9955
_journal_page_last 9963
_journal_paper_doi 10.1039/c2dt30534h
_journal_volume 41
_journal_year 2012
_chemical_formula_sum 'C16 H104 K3 Mo8 N4 O66 P8 Rb5 S8'
_chemical_formula_weight 3225.44
_chemical_name_systematic
;
?
;
_space_group_IT_number 59
_symmetry_cell_setting orthorhombic
_symmetry_space_group_name_Hall '-P 2ab 2a'
_symmetry_space_group_name_H-M 'P m m n :2'
_atom_sites_solution_hydrogens geom
_atom_sites_solution_primary direct
_atom_sites_solution_secondary difmap
_audit_creation_method SHELXL-97
_cell_angle_alpha 90.00
_cell_angle_beta 90.00
_cell_angle_gamma 90.00
_cell_formula_units_Z 2
_cell_length_a 21.2240(8)
_cell_length_b 29.9068(11)
_cell_length_c 8.7428(4)
_cell_measurement_reflns_used 9691
_cell_measurement_temperature 296(2)
_cell_measurement_theta_max 29.96
_cell_measurement_theta_min 2.33
_cell_volume 5549.4(4)
_computing_cell_refinement 'Bruker SAINT'
_computing_data_collection 'Bruker APEX2'
_computing_data_reduction 'Bruker SAINT'
_computing_molecular_graphics 'Bruker SHELXTL'
_computing_publication_material 'Bruker SHELXTL'
_computing_structure_refinement 'SHELXL-97 (Sheldrick, 1997)'
_computing_structure_solution 'SHELXS-97 (Sheldrick, 1990)'
_diffrn_ambient_temperature 296(2)
_diffrn_detector_area_resol_mean 512x512
_diffrn_measured_fraction_theta_full 0.978
_diffrn_measured_fraction_theta_max 0.978
_diffrn_measurement_device_type 'Bruker APEX-II CCD'
_diffrn_measurement_method '\f and \w scans'
_diffrn_radiation_monochromator graphite
_diffrn_radiation_source 'fine-focus sealed tube'
_diffrn_radiation_type MoK\a
_diffrn_radiation_wavelength 0.71073
_diffrn_reflns_av_R_equivalents 0.0423
_diffrn_reflns_av_sigmaI/netI 0.0331
_diffrn_reflns_limit_h_max 25
_diffrn_reflns_limit_h_min -24
_diffrn_reflns_limit_k_max 29
_diffrn_reflns_limit_k_min -35
_diffrn_reflns_limit_l_max 10
_diffrn_reflns_limit_l_min -10
_diffrn_reflns_number 32279
_diffrn_reflns_theta_full 25.00
_diffrn_reflns_theta_max 25.00
_diffrn_reflns_theta_min 1.18
_diffrn_standards_number 0
_exptl_absorpt_coefficient_mu 3.520
_exptl_absorpt_correction_T_max 0.9329
_exptl_absorpt_correction_T_min 0.6386
_exptl_absorpt_correction_type multi-scan
_exptl_absorpt_process_details 'SADABS (Sheldrick, V2.10)'
_exptl_crystal_colour red
_exptl_crystal_density_diffrn 1.930
_exptl_crystal_density_method 'not measured'
_exptl_crystal_description needle
_exptl_crystal_F_000 3164
_exptl_crystal_size_max 0.14
_exptl_crystal_size_mid 0.02
_exptl_crystal_size_min 0.02
_refine_diff_density_max 1.689
_refine_diff_density_min -1.642
_refine_diff_density_rms 0.342
_refine_ls_extinction_method none
_refine_ls_goodness_of_fit_ref 1.068
_refine_ls_hydrogen_treatment constr
_refine_ls_matrix_type full
_refine_ls_number_parameters 306
_refine_ls_number_reflns 5030
_refine_ls_number_restraints 2
_refine_ls_restrained_S_all 1.068
_refine_ls_R_factor_all 0.1190
_refine_ls_R_factor_gt 0.0959
_refine_ls_shift/su_max 0.004
_refine_ls_shift/su_mean 0.002
_refine_ls_structure_factor_coef Fsqd
_refine_ls_weighting_details 'calc w=1/[\s^2^(Fo^2^)+(0.1305P)^2^+127.8956P] where P=(Fo^2^+2Fc^2^)/3'
_refine_ls_weighting_scheme calc
_refine_ls_wR_factor_gt 0.2488
_refine_ls_wR_factor_ref 0.2713
_reflns_number_gt 4167
_reflns_number_total 5030
_reflns_threshold_expression >2sigma(I)
_cod_data_source_file c2dt30534h.txt
_cod_data_source_block Mo8S8(Ale)4
_cod_depositor_comments
;
The following automatic conversions were performed:

'_symmetry_cell_setting' value 'Orthorhombic' changed to
'orthorhombic' according to
/home/saulius/struct/CIF-dictionaries/cif_core.dic dictionary named
'cif_core.dic' version 2.4.1 from 2010-06-29.

Automatic conversion script
Id: cif_fix_values 1891 2012-01-12 08:04:46Z andrius 
;
_cod_original_sg_symbol_H-M Pmmn
_cod_database_code 7019792

loop_
_symmetry_equiv_pos_as_xyz
'x, y, z'
'-x+1/2, -y+1/2, z'
'-x, y+1/2, -z'
'x+1/2, -y, -z'
'-x, -y, -z'
'x-1/2, y-1/2, -z'
'x, -y-1/2, z'
'-x-1/2, y, z'

loop_
_atom_site_label
_atom_site_type_symbol
_atom_site_fract_x
_atom_site_fract_y
_atom_site_fract_z
_atom_site_U_iso_or_equiv
_atom_site_adp_type
_atom_site_occupancy
_atom_site_symmetry_multiplicity
_atom_site_calc_flag
_atom_site_refinement_flags
_atom_site_disorder_assembly
_atom_site_disorder_group
Mo1 Mo 0.31720(2) 0.072205(13) 0.59605(5) 0.03679(11) Uani 1 1 d . . .
Mo2 Mo 0.46574(2) 0.202213(14) 0.35458(5) 0.04154(12) Uani 1 1 d . . .
P1 P 0.46066(6) 0.10810(4) 0.57542(14) 0.0379(3) Uani 1 1 d . . .
P2 P 0.38707(6) 0.10407(4) 0.28175(14) 0.0389(3) Uani 1 1 d . . .
S1 S 0.2500 0.02188(6) 0.4746(2) 0.0449(5) Uani 1 2 d S . .
S2 S 0.2500 0.12927(6) 0.6740(2) 0.0396(4) Uani 1 2 d S . .
S3 S 0.50354(10) 0.2500 0.5404(2) 0.0516(5) Uani 1 2 d S . .
S4 S 0.40443(9) 0.2500 0.2063(2) 0.0469(5) Uani 1 2 d S . .
O1 O 0.32921(16) 0.04557(12) 0.7622(4) 0.0467(10) Uani 1 1 d . . .
O2 O 0.39450(17) 0.04063(11) 0.4844(4) 0.0438(9) Uani 1 1 d . . .
O3 O 0.39572(16) 0.11778(12) 0.6476(4) 0.0442(9) Uani 1 1 d . . .
O4 O 0.32701(16) 0.10848(12) 0.3778(4) 0.0443(10) Uani 1 1 d . . .
O5 O 0.52968(18) 0.19545(13) 0.2439(5) 0.0590(12) Uani 1 1 d . . .
O6 O 0.48897(16) 0.15217(11) 0.5152(4) 0.0458(10) Uani 1 1 d . . .
O7 O 0.41535(16) 0.14983(11) 0.2493(4) 0.0436(9) Uani 1 1 d . . .
O8 O 0.37241(16) 0.19951(11) 0.5097(4) 0.0436(10) Uani 1 1 d . . .
O9 O 0.50460(18) 0.08453(12) 0.6789(4) 0.0509(10) Uani 1 1 d . . .
O10 O 0.3790(2) 0.07831(13) 0.1370(4) 0.0549(11) Uani 1 1 d . . .
C1 C 0.4382(3) 0.07309(16) 0.4126(6) 0.0431(14) Uani 1 1 d . . .
C2 C 0.4930(3) 0.04802(16) 0.3388(7) 0.0503(15) Uani 1 1 d . . .
H2A H 0.5120 0.0287 0.4151 0.060 Uiso 1 1 calc R . .
H2B H 0.4765 0.0290 0.2583 0.060 Uiso 1 1 calc R . .
C3 C 0.5436(3) 0.0772(2) 0.2719(9) 0.072(2) Uani 1 1 d . B .
H3A H 0.5584 0.0974 0.3508 0.086 Uiso 1 1 calc R . .
H3B H 0.5252 0.0952 0.1913 0.086 Uiso 1 1 calc R . .
C4 C 0.5996(4) 0.0524(2) 0.2072(8) 0.151(4) Uani 1 1 d D . .
H4A H 0.6310 0.0739 0.1736 0.181 Uiso 1 1 calc R A 1
H4B H 0.6184 0.0343 0.2870 0.181 Uiso 1 1 calc R A 1
N5A N 0.5820(12) 0.0230(5) 0.0752(13) 0.277(13) Uani 0.50 1 d PD B 1
H5A1 H 0.5733 -0.0044 0.1094 0.415 Uiso 0.50 1 calc PR B 1
H5A2 H 0.6139 0.0217 0.0094 0.415 Uiso 0.50 1 calc PR B 1
H5A3 H 0.5482 0.0342 0.0286 0.415 Uiso 0.50 1 calc PR B 1
N5B N 0.6337(8) 0.0817(5) 0.0943(14) 0.277(13) Uani 0.50 1 d PD B 2
H5B1 H 0.6613 0.0988 0.1436 0.415 Uiso 0.50 1 calc PR B 2
H5B2 H 0.6060 0.0989 0.0457 0.415 Uiso 0.50 1 calc PR B 2
H5B3 H 0.6539 0.0646 0.0268 0.415 Uiso 0.50 1 calc PR B 2
Rb1 Rb 0.2500 0.19385(6) 0.35180(18) 0.0540(4) Uani 0.50 2 d SP . .
Rb2 Rb 0.2500 0.07724(6) 0.04768(16) 0.1223(6) Uani 1 2 d S . .
Rb3 Rb 0.5212(3) 0.2500 -0.0660(4) 0.182(4) Uani 0.25 2 d SP . .
Rb4 Rb 0.3917(4) 0.16448(13) 0.9292(4) 0.175(3) Uani 0.25 1 d P . .
K1 K 0.3845(2) -0.03995(15) 0.3612(6) 0.1128(16) Uani 0.50 1 d P . .
K2 K 0.3612(7) 0.2500 0.8162(11) 0.190(5) Uani 0.50 2 d SP . .
O1W O 0.2500 0.2500 0.6428(13) 0.091(4) Uani 1 4 d S . .
O2W O 0.4711(3) 0.0459(3) 0.9483(7) 0.135(3) Uani 1 1 d . . .
O3W O 0.2500 0.1883(4) 0.0294(10) 0.135(4) Uani 1 2 d S . .
O4W O 0.3217(4) -0.0120(4) 0.1073(10) 0.178(4) Uani 1 1 d . . .
O5W O 0.7500 0.0438(5) 0.198(2) 0.097(5) Uani 0.50 2 d SP . .
O6W O 0.6219(4) 0.1708(3) 0.567(2) 0.165(6) Uani 0.50 1 d P . .
O7W O 0.3094(5) 0.9006(3) 0.522(3) 0.173(8) Uani 0.50 1 d P . .
O8W O 0.5659(9) 0.1470(8) -0.102(2) 0.319(7) Uani 0.50 1 d P . .
O9W O 0.6491(16) 0.2500 0.327(3) 0.319(7) Uani 0.50 2 d SP . .

loop_
_atom_site_aniso_label
_atom_site_aniso_U_11
_atom_site_aniso_U_22
_atom_site_aniso_U_33
_atom_site_aniso_U_23
_atom_site_aniso_U_13
_atom_site_aniso_U_12
Mo1 0.0408(2) 0.0356(2) 0.03394(19) 0.00042(16) 0.00120(17) 0.00109(17)
Mo2 0.0430(2) 0.0361(2) 0.0455(2) 0.00107(17) 0.00370(19) 0.00126(17)
P1 0.0404(6) 0.0374(6) 0.0360(6) 0.0014(5) -0.0011(5) 0.0033(5)
P2 0.0464(6) 0.0386(6) 0.0318(6) 0.0000(5) 0.0033(5) 0.0012(5)
S1 0.0476(9) 0.0362(8) 0.0509(9) -0.0061(8) 0.000 0.000
S2 0.0362(8) 0.0344(8) 0.0482(9) -0.0076(7) 0.000 0.000
S3 0.0523(10) 0.0452(9) 0.0572(11) 0.000 -0.0066(9) 0.000
S4 0.0556(10) 0.0402(8) 0.0448(9) 0.000 -0.0040(8) 0.000
O1 0.0465(18) 0.0511(19) 0.0427(17) 0.0091(15) -0.0015(16) 0.0094(16)
O2 0.0547(19) 0.0368(16) 0.0400(17) 0.0005(14) -0.0009(16) -0.0046(15)
O3 0.0405(17) 0.0496(18) 0.0424(17) -0.0115(15) 0.0000(15) -0.0019(15)
O4 0.0398(17) 0.0491(18) 0.0440(17) 0.0066(15) 0.0055(15) 0.0035(15)
O5 0.052(2) 0.056(2) 0.069(2) 0.0025(19) 0.0226(19) 0.0073(18)
O6 0.0406(17) 0.0384(17) 0.059(2) -0.0001(16) 0.0024(16) -0.0083(15)
O7 0.0506(18) 0.0407(16) 0.0395(17) 0.0045(14) 0.0017(16) -0.0034(16)
O8 0.0414(17) 0.0456(18) 0.0439(18) -0.0027(15) 0.0025(15) 0.0077(15)
O9 0.0543(19) 0.0507(19) 0.0478(19) 0.0028(17) -0.0048(17) 0.0171(17)
O10 0.078(2) 0.057(2) 0.0298(16) -0.0050(16) -0.0033(18) 0.003(2)
C1 0.050(3) 0.038(2) 0.042(2) 0.001(2) 0.007(2) -0.003(2)
C2 0.060(3) 0.033(2) 0.058(3) 0.000(2) 0.008(3) 0.012(2)
C3 0.040(3) 0.077(4) 0.099(5) 0.024(4) 0.024(3) 0.009(3)
C4 0.087(5) 0.137(6) 0.228(9) 0.105(6) 0.074(5) 0.043(5)
N5A 0.52(4) 0.214(14) 0.093(9) -0.048(10) -0.003(16) 0.14(2)
N5B 0.52(4) 0.214(14) 0.093(9) -0.048(10) -0.003(16) 0.14(2)
Rb1 0.0590(8) 0.0587(8) 0.0442(7) 0.0039(7) 0.000 0.000
Rb2 0.0699(6) 0.2039(14) 0.0932(7) -0.0542(8) 0.000 0.000
Rb3 0.098(3) 0.425(13) 0.0235(16) 0.000 0.020(2) 0.000
Rb4 0.403(9) 0.078(2) 0.0434(15) -0.0040(15) -0.007(3) 0.010(4)
K1 0.095(2) 0.095(2) 0.149(4) -0.028(3) -0.017(3) 0.009(2)
K2 0.314(14) 0.138(6) 0.119(6) 0.000 -0.029(8) 0.000
O1W 0.124(9) 0.067(6) 0.081(7) 0.000 0.000 0.000
O2W 0.132(4) 0.183(6) 0.090(4) 0.029(4) 0.040(3) 0.072(4)
O3W 0.141(8) 0.206(10) 0.057(4) -0.014(6) 0.000 0.000
O4W 0.159(6) 0.242(9) 0.133(6) 0.011(7) -0.008(6) 0.084(6)
O5W 0.086(9) 0.077(8) 0.126(11) 0.054(8) 0.000 0.000
O6W 0.058(4) 0.063(5) 0.372(17) -0.041(8) -0.115(6) 0.020(4)
O7W 0.058(6) 0.058(6) 0.40(2) 0.047(10) 0.050(10) 0.019(5)
O8W 0.337(11) 0.505(17) 0.114(10) 0.016(13) -0.031(10) -0.348(9)
O9W 0.337(11) 0.505(17) 0.114(10) 0.016(13) -0.031(10) -0.348(9)

loop_
_atom_type_symbol
_atom_type_description
_atom_type_scat_dispersion_real
_atom_type_scat_dispersion_imag
_atom_type_scat_source
C C 0.0033 0.0016 'International Tables Vol C Tables 4.2.6.8 and 6.1.1.4'
H H 0.0000 0.0000 'International Tables Vol C Tables 4.2.6.8 and 6.1.1.4'
N N 0.0061 0.0033 'International Tables Vol C Tables 4.2.6.8 and 6.1.1.4'
O O 0.0106 0.0060 'International Tables Vol C Tables 4.2.6.8 and 6.1.1.4'
P P 0.1023 0.0942 'International Tables Vol C Tables 4.2.6.8 and 6.1.1.4'
S S 0.1246 0.1234 'International Tables Vol C Tables 4.2.6.8 and 6.1.1.4'
Mo Mo -1.6832 0.6857 'International Tables Vol C Tables 4.2.6.8 and 6.1.1.4'
K K 0.2009 0.2494 'International Tables Vol C Tables 4.2.6.8 and 6.1.1.4'
Rb Rb -0.9393 2.9676 'International Tables Vol C Tables 4.2.6.8 and 6.1.1.4'

loop_
_geom_angle_atom_site_label_1
_geom_angle_atom_site_label_2
_geom_angle_atom_site_label_3
_geom_angle
_geom_angle_site_symmetry_1
_geom_angle_site_symmetry_3
O1 Mo1 O2 93.99(15) . .
O1 Mo1 O3 90.10(15) . .
O2 Mo1 O3 77.59(13) . .
O1 Mo1 O4 165.81(15) . .
O2 Mo1 O4 75.44(13) . .
O3 Mo1 O4 78.50(13) . .
O1 Mo1 S2 100.82(13) . .
O2 Mo1 S2 158.72(10) . .
O3 Mo1 S2 87.13(9) . .
O4 Mo1 S2 87.17(10) . .
O1 Mo1 S1 100.44(13) . .
O2 Mo1 S1 88.64(10) . .
O3 Mo1 S1 163.25(10) . .
O4 Mo1 S1 88.93(10) . .
S2 Mo1 S1 103.42(4) . .
O1 Mo1 Mo1 98.75(12) . 8_655
O2 Mo1 Mo1 140.38(9) . 8_655
O3 Mo1 Mo1 139.26(9) . 8_655
O4 Mo1 Mo1 95.42(9) . 8_655
S2 Mo1 Mo1 52.19(3) . 8_655
S1 Mo1 Mo1 52.25(3) . 8_655
O1 Mo1 Rb2 41.76(12) . 1_556
O2 Mo1 Rb2 135.10(9) . 1_556
O3 Mo1 Rb2 92.44(9) . 1_556
O4 Mo1 Rb2 145.88(9) . 1_556
S2 Mo1 Rb2 59.34(5) . 1_556
S1 Mo1 Rb2 104.11(5) . 1_556
Mo1 Mo1 Rb2 70.153(9) 8_655 1_556
O1 Mo1 Rb4 70.31(13) . .
O2 Mo1 Rb4 108.11(14) . .
O3 Mo1 Rb4 35.64(13) . .
O4 Mo1 Rb4 103.59(11) . .
S2 Mo1 Rb4 63.73(11) . .
S1 Mo1 Rb4 161.04(11) . .
Mo1 Mo1 Rb4 111.51(11) 8_655 .
Rb2 Mo1 Rb4 57.78(8) 1_556 .
O5 Mo2 O7 93.94(17) . .
O5 Mo2 O6 96.27(17) . .
O7 Mo2 O6 83.24(13) . .
O5 Mo2 S3 101.50(15) . .
O7 Mo2 S3 160.72(10) . .
O6 Mo2 S3 83.65(10) . .
O5 Mo2 S4 101.81(15) . .
O7 Mo2 S4 85.95(10) . .
O6 Mo2 S4 159.50(11) . .
S3 Mo2 S4 101.91(5) . .
O5 Mo2 O8 171.08(16) . .
O7 Mo2 O8 78.65(12) . .
O6 Mo2 O8 78.07(12) . .
S3 Mo2 O8 84.84(10) . .
S4 Mo2 O8 82.77(10) . .
O5 Mo2 Mo2 96.92(13) . 7_565
O7 Mo2 Mo2 137.99(9) . 7_565
O6 Mo2 Mo2 135.16(10) . 7_565
S3 Mo2 Mo2 51.74(3) . 7_565
S4 Mo2 Mo2 52.12(3) . 7_565
O8 Mo2 Mo2 91.93(8) . 7_565
O5 Mo2 Rb3 45.24(16) . .
O7 Mo2 Rb3 90.74(10) . .
O6 Mo2 Rb3 140.68(11) . .
S3 Mo2 Rb3 108.32(7) . .
S4 Mo2 Rb3 56.57(9) . .
O8 Mo2 Rb3 138.74(11) . .
Mo2 Mo2 Rb3 69.69(2) 7_565 .
O5 Mo2 Rb4 76.06(18) . 1_554
O7 Mo2 Rb4 38.97(11) . 1_554
O6 Mo2 Rb4 119.14(11) . 1_554
S3 Mo2 Rb4 157.15(6) . 1_554
S4 Mo2 Rb4 57.42(8) . 1_554
O8 Mo2 Rb4 100.53(14) . 1_554
Mo2 Mo2 Rb4 105.61(5) 7_565 1_554
Rb3 Mo2 Rb4 53.71(11) . 1_554
O9 P1 O6 111.8(2) . .
O9 P1 O3 113.7(2) . .
O6 P1 O3 109.1(2) . .
O9 P1 C1 111.6(2) . .
O6 P1 C1 109.0(2) . .
O3 P1 C1 101.1(2) . .
O9 P1 Rb4 87.51(18) . .
O6 P1 Rb4 92.78(16) . .
O3 P1 Rb4 40.80(18) . .
C1 P1 Rb4 141.6(2) . .
O10 P2 O7 110.6(2) . .
O10 P2 O4 114.5(2) . .
O7 P2 O4 110.7(2) . .
O10 P2 C1 109.7(2) . .
O7 P2 C1 109.8(2) . .
O4 P2 C1 101.2(2) . .
O10 P2 Rb4 62.13(16) . 1_554
O7 P2 Rb4 51.19(16) . 1_554
O4 P2 Rb4 116.89(19) . 1_554
C1 P2 Rb4 141.2(2) . 1_554
O10 P2 Rb2 47.03(18) . .
O7 P2 Rb2 114.08(14) . .
O4 P2 Rb2 70.30(14) . .
C1 P2 Rb2 135.48(17) . .
Rb4 P2 Rb2 69.46(13) 1_554 .
O10 P2 Rb1 113.11(18) . .
O7 P2 Rb1 73.26(14) . .
O4 P2 Rb1 41.79(14) . .
C1 P2 Rb1 132.42(17) . .
Rb4 P2 Rb1 79.23(12) 1_554 .
Rb2 P2 Rb1 69.75(4) . .
Mo1 S1 Mo1 75.51(6) 8_655 .
Mo1 S1 K1 88.35(7) 8_655 8_655
Mo1 S1 K1 163.35(9) . 8_655
Mo1 S1 K1 163.35(10) 8_655 .
Mo1 S1 K1 88.35(7) . .
K1 S1 K1 107.38(15) 8_655 .
Mo1 S2 Mo1 75.63(5) . 8_655
Mo1 S2 Rb1 99.97(6) . .
Mo1 S2 Rb1 99.97(6) 8_655 .
Mo1 S2 Rb2 87.09(5) . 1_556
Mo1 S2 Rb2 87.09(5) 8_655 1_556
Rb1 S2 Rb2 171.04(7) . 1_556
Mo1 S2 Rb4 83.83(9) . .
Mo1 S2 Rb4 147.22(8) 8_655 .
Rb1 S2 Rb4 108.65(7) . .
Rb2 S2 Rb4 66.34(7) 1_556 .
Mo1 S2 Rb4 147.22(8) . 8_655
Mo1 S2 Rb4 83.84(9) 8_655 8_655
Rb1 S2 Rb4 108.65(7) . 8_655
Rb2 S2 Rb4 66.34(7) 1_556 8_655
Rb4 S2 Rb4 101.29(18) . 8_655
Mo2 S3 Mo2 76.53(7) 7_565 .
Mo2 S3 Rb3 137.52(6) 7_565 1_556
Mo2 S3 Rb3 137.52(6) . 1_556
Mo2 S4 Mo2 75.76(6) 7_565 .
Mo2 S4 Rb3 89.01(9) 7_565 .
Mo2 S4 Rb3 89.01(9) . .
Mo2 S4 K2 133.11(13) 7_565 1_554
Mo2 S4 K2 133.10(13) . 1_554
Rb3 S4 K2 61.2(2) . 1_554
Mo2 S4 Rb4 150.37(16) 7_565 1_554
Mo2 S4 Rb4 88.87(10) . 1_554
Rb3 S4 Rb4 65.17(14) . 1_554
K2 S4 Rb4 47.00(8) 1_554 1_554
Mo2 S4 Rb4 88.87(10) 7_565 7_564
Mo2 S4 Rb4 150.37(16) . 7_564
Rb3 S4 Rb4 65.17(14) . 7_564
K2 S4 Rb4 47.00(8) 1_554 7_564
Rb4 S4 Rb4 92.75(12) 1_554 7_564
Mo2 S4 Rb1 91.36(5) 7_565 2
Mo2 S4 Rb1 123.57(7) . 2
Rb3 S4 Rb1 146.40(7) . 2
K2 S4 Rb1 95.5(2) 1_554 2
Rb4 S4 Rb1 118.14(15) 1_554 2
Rb4 S4 Rb1 81.24(13) 7_564 2
Mo2 S4 Rb1 123.57(7) 7_565 .
Mo2 S4 Rb1 91.36(5) . .
Rb3 S4 Rb1 146.40(7) . .
K2 S4 Rb1 95.5(2) 1_554 .
Rb4 S4 Rb1 81.24(13) 1_554 .
Rb4 S4 Rb1 118.14(15) 7_564 .
Rb1 S4 Rb1 51.06(5) 2 .
Mo1 O1 Rb2 117.51(16) . 1_556
C1 O2 Mo1 112.7(3) . .
C1 O2 K1 118.3(3) . .
Mo1 O2 K1 121.89(18) . .
P1 O3 Mo1 118.48(19) . .
P1 O3 Rb4 118.3(2) . .
Mo1 O3 Rb4 117.4(2) . .
P2 O4 Mo1 120.71(19) . .
P2 O4 Rb1 118.58(18) . .
Mo1 O4 Rb1 115.30(13) . .
P2 O4 Rb2 84.95(15) . .
Mo1 O4 Rb2 123.14(13) . .
Rb1 O4 Rb2 84.83(9) . .
Mo2 O5 Rb3 112.6(2) . .
P1 O6 Mo2 137.9(2) . .
P2 O7 Mo2 141.9(2) . .
P2 O7 Rb4 104.47(19) . 1_554
Mo2 O7 Rb4 113.58(17) . 1_554
Mo2 O8 Rb1 117.69(13) . .
Mo2 O8 K2 122.5(3) . .
Rb1 O8 K2 111.5(3) . .
P1 O9 K1 134.3(2) . 5_656
P2 O10 Rb2 110.4(2) . .
P2 O10 Rb4 93.26(19) . 1_554
Rb2 O10 Rb4 86.20(19) . 1_554
O2 C1 C2 109.5(4) . .
O2 C1 P2 103.0(3) . .
C2 C1 P2 115.9(4) . .
O2 C1 P1 102.1(3) . .
C2 C1 P1 114.2(4) . .
P2 C1 P1 110.6(3) . .
C3 C2 C1 115.1(4) . .
C3 C2 K1 158.2(4) . .
C1 C2 K1 81.0(3) . .
C3 C2 H2A 108.5 . .
C1 C2 H2A 108.5 . .
K1 C2 H2A 77.7 . .
C3 C2 H2B 108.5 . .
C1 C2 H2B 108.5 . .
K1 C2 H2B 50.4 . .
H2A C2 H2B 107.5 . .
C2 C3 C4 115.1(6) . .
C2 C3 H3A 108.5 . .
C4 C3 H3A 108.5 . .
C2 C3 H3B 108.5 . .
C4 C3 H3B 108.5 . .
H3A C3 H3B 107.5 . .
N5A C4 N5B 87.5(9) . .
N5A C4 C3 112.3(11) . .
N5B C4 C3 109.8(8) . .
N5A C4 H4A 109.2 . .
N5B C4 H4A 24.1 . .
C3 C4 H4A 109.1 . .
N5A C4 H4B 109.2 . .
N5B C4 H4B 126.9 . .
C3 C4 H4B 109.1 . .
H4A C4 H4B 107.9 . .
C4 N5A H5A1 109.5 . .
C4 N5A H5A2 109.4 . .
C4 N5A H5A3 109.5 . .
C4 N5B H5B1 109.5 . .
C4 N5B H5B2 109.4 . .
H5B1 N5B H5B2 109.5 . .
C4 N5B H5B3 109.5 . .
H5B1 N5B H5B3 109.5 . .
H5B2 N5B H5B3 109.5 . .
O3W Rb1 O8 118.10(7) . 8_655
O3W Rb1 O8 118.09(7) . .
O8 Rb1 O8 123.69(15) 8_655 .
O3W Rb1 O4 91.5(2) . 8_655
O8 Rb1 O4 62.56(9) 8_655 8_655
O8 Rb1 O4 119.16(10) . 8_655
O3W Rb1 O4 91.5(2) . .
O8 Rb1 O4 119.16(10) 8_655 .
O8 Rb1 O4 62.56(9) . .
O4 Rb1 O4 65.05(13) 8_655 .
O3W Rb1 O1W 149.9(3) . .
O8 Rb1 O1W 65.00(8) 8_655 .
O8 Rb1 O1W 65.00(8) . .
O4 Rb1 O1W 113.59(12) 8_655 .
O4 Rb1 O1W 113.59(12) . .
O3W Rb1 Rb1 93.3(3) . 2
O8 Rb1 Rb1 86.70(7) 8_655 2
O8 Rb1 Rb1 86.70(7) . 2
O4 Rb1 Rb1 147.12(7) 8_655 2
O4 Rb1 Rb1 147.12(7) . 2
O1W Rb1 Rb1 56.57(12) . 2
O3W Rb1 S2 142.2(3) . .
O8 Rb1 S2 69.28(7) 8_655 .
O8 Rb1 S2 69.28(7) . .
O4 Rb1 S2 57.54(7) 8_655 .
O4 Rb1 S2 57.54(7) . .
O1W Rb1 S2 67.86(12) . .
Rb1 Rb1 S2 124.43(4) 2 .
O3W Rb1 S4 72.49(13) . 2
O8 Rb1 S4 52.16(7) 8_655 2
O8 Rb1 S4 150.44(8) . 2
O4 Rb1 S4 86.22(7) 8_655 2
O4 Rb1 S4 147.00(8) . 2
O1W Rb1 S4 92.01(7) . 2
Rb1 Rb1 S4 64.47(3) 2 2
S2 Rb1 S4 120.87(3) . 2
O3W Rb1 S4 72.49(13) . .
O8 Rb1 S4 150.44(9) 8_655 .
O8 Rb1 S4 52.16(7) . .
O4 Rb1 S4 147.00(8) 8_655 .
O4 Rb1 S4 86.23(7) . .
O1W Rb1 S4 92.01(7) . .
Rb1 Rb1 S4 64.47(3) 2 .
S2 Rb1 S4 120.87(3) . .
S4 Rb1 S4 114.53(6) 2 .
O3W Rb1 P2 78.95(18) . .
O8 Rb1 P2 138.63(8) 8_655 .
O8 Rb1 P2 57.99(7) . .
O4 Rb1 P2 80.73(8) 8_655 .
O4 Rb1 P2 19.63(7) . .
O1W Rb1 P2 119.79(7) . .
Rb1 Rb1 P2 132.09(3) 2 .
S2 Rb1 P2 75.35(4) . .
S4 Rb1 P2 148.19(5) 2 .
S4 Rb1 P2 68.17(2) . .
O3W Rb1 P2 78.95(18) . 8_655
O8 Rb1 P2 57.99(7) 8_655 8_655
O8 Rb1 P2 138.63(8) . 8_655
O4 Rb1 P2 19.63(7) 8_655 8_655
O4 Rb1 P2 80.73(8) . 8_655
O1W Rb1 P2 119.79(7) . 8_655
Rb1 Rb1 P2 132.09(3) 2 8_655
S2 Rb1 P2 75.35(4) . 8_655
S4 Rb1 P2 68.17(2) 2 8_655
S4 Rb1 P2 148.19(5) . 8_655
P2 Rb1 P2 93.14(5) . 8_655
O10 Rb2 O10 148.13(15) . 8_655
O10 Rb2 O4W 59.62(19) . .
O10 Rb2 O4W 115.7(2) 8_655 .
O10 Rb2 O4W 115.7(2) . 8_655
O10 Rb2 O4W 59.61(19) 8_655 8_655
O4W Rb2 O4W 58.5(4) . 8_655
O10 Rb2 O1 137.13(11) . 8_654
O10 Rb2 O1 73.02(10) 8_655 8_654
O4W Rb2 O1 97.78(19) . 8_654
O4W Rb2 O1 67.34(18) 8_655 8_654
O10 Rb2 O1 73.02(10) . 1_554
O10 Rb2 O1 137.13(11) 8_655 1_554
O4W Rb2 O1 67.34(18) . 1_554
O4W Rb2 O1 97.77(19) 8_655 1_554
O1 Rb2 O1 64.41(13) 8_654 1_554
O10 Rb2 O3W 90.11(10) . .
O10 Rb2 O3W 90.11(10) 8_655 .
O4W Rb2 O3W 149.71(18) . .
O4W Rb2 O3W 149.71(18) 8_655 .
O1 Rb2 O3W 105.18(14) 8_654 .
O1 Rb2 O3W 105.18(14) 1_554 .
O10 Rb2 O4 46.46(9) . .
O10 Rb2 O4 102.90(10) 8_655 .
O4W Rb2 O4 81.99(18) . .
O4W Rb2 O4 108.90(18) 8_655 .
O1 Rb2 O4 175.39(9) 8_654 .
O1 Rb2 O4 119.42(8) 1_554 .
O3W Rb2 O4 76.67(14) . .
O10 Rb2 O4 102.90(10) . 8_655
O10 Rb2 O4 46.46(9) 8_655 8_655
O4W Rb2 O4 108.90(18) . 8_655
O4W Rb2 O4 81.99(18) 8_655 8_655
O1 Rb2 O4 119.42(8) 8_654 8_655
O1 Rb2 O4 175.39(9) 1_554 8_655
O3W Rb2 O4 76.67(14) . 8_655
O4 Rb2 O4 56.62(11) . 8_655
O10 Rb2 S2 104.05(8) . 1_554
O10 Rb2 S2 104.05(8) 8_655 1_554
O4W Rb2 S2 121.28(17) . 1_554
O4W Rb2 S2 121.27(17) 8_655 1_554
O1 Rb2 S2 54.19(7) 8_654 1_554
O1 Rb2 S2 54.19(7) 1_554 1_554
O3W Rb2 S2 61.78(15) . 1_554
O4 Rb2 S2 129.76(8) . 1_554
O4 Rb2 S2 129.76(8) 8_655 1_554
O10 Rb2 P2 127.64(9) . 8_655
O10 Rb2 P2 22.54(8) 8_655 8_655
O4W Rb2 P2 118.97(17) . 8_655
O4W Rb2 P2 72.84(18) 8_655 8_655
O1 Rb2 P2 94.87(7) 8_654 8_655
O1 Rb2 P2 159.27(7) 1_554 8_655
O3W Rb2 P2 78.88(9) . 8_655
O4 Rb2 P2 81.29(7) . 8_655
O4 Rb2 P2 24.75(6) 8_655 8_655
S2 Rb2 P2 114.34(4) 1_554 8_655
O10 Rb2 P2 22.54(8) . .
O10 Rb2 P2 127.64(9) 8_655 .
O4W Rb2 P2 72.84(18) . .
O4W Rb2 P2 118.97(17) 8_655 .
O1 Rb2 P2 159.27(7) 8_654 .
O1 Rb2 P2 94.87(7) 1_554 .
O3W Rb2 P2 78.88(9) . .
O4 Rb2 P2 24.75(6) . .
O4 Rb2 P2 81.29(7) 8_655 .
S2 Rb2 P2 114.34(4) 1_554 .
P2 Rb2 P2 105.85(5) 8_655 .
O5 Rb3 O5 62.00(16) 7_565 .
O5 Rb3 O8W 123.8(4) 7_565 .
O5 Rb3 O8W 64.9(3) . .
O5 Rb3 O8W 64.9(3) 7_565 7_565
O5 Rb3 O8W 123.8(4) . 7_565
O8W Rb3 O8W 144.1(7) . 7_565
O5 Rb3 S4 56.52(10) 7_565 .
O5 Rb3 S4 56.52(10) . .
O8W Rb3 S4 106.1(3) . .
O8W Rb3 S4 106.1(3) 7_565 .
O5 Rb3 S3 148.92(8) 7_565 1_554
O5 Rb3 S3 148.92(8) . 1_554
O8W Rb3 S3 86.3(3) . 1_554
O8W Rb3 S3 86.3(3) 7_565 1_554
S4 Rb3 S3 127.63(18) . 1_554
O5 Rb3 K2 107.6(2) 7_565 1_554
O5 Rb3 K2 107.6(2) . 1_554
O8W Rb3 K2 104.6(4) . 1_554
O8W Rb3 K2 104.6(4) 7_565 1_554
S4 Rb3 K2 60.71(19) . 1_554
S3 Rb3 K2 66.92(19) 1_554 1_554
O5 Rb3 Rb4 113.70(16) 7_565 1_554
O5 Rb3 Rb4 72.56(11) . 1_554
O8W Rb3 Rb4 64.2(4) . 1_554
O8W Rb3 Rb4 149.5(4) 7_565 1_554
S4 Rb3 Rb4 58.65(11) . 1_554
S3 Rb3 Rb4 84.81(11) 1_554 1_554
K2 Rb3 Rb4 45.27(12) 1_554 1_554
O5 Rb3 Rb4 72.56(12) 7_565 7_564
O5 Rb3 Rb4 113.70(16) . 7_564
O8W Rb3 Rb4 149.5(4) . 7_564
O8W Rb3 Rb4 64.2(4) 7_565 7_564
S4 Rb3 Rb4 58.66(11) . 7_564
S3 Rb3 Rb4 84.81(11) 1_554 7_564
K2 Rb3 Rb4 45.27(12) 1_554 7_564
Rb4 Rb3 Rb4 85.9(2) 1_554 7_564
O5 Rb3 Mo2 22.11(8) 7_565 7_565
O5 Rb3 Mo2 55.32(9) . 7_565
O8W Rb3 Mo2 120.0(3) . 7_565
O8W Rb3 Mo2 80.8(3) 7_565 7_565
S4 Rb3 Mo2 34.42(5) . 7_565
S3 Rb3 Mo2 148.97(13) 1_554 7_565
K2 Rb3 Mo2 89.16(19) 1_554 7_565
Rb4 Rb3 Mo2 92.13(12) 1_554 7_565
Rb4 Rb3 Mo2 64.16(8) 7_564 7_565
O5 Rb3 Mo2 55.32(9) 7_565 .
O5 Rb3 Mo2 22.11(8) . .
O8W Rb3 Mo2 80.8(3) . .
O8W Rb3 Mo2 120.0(3) 7_565 .
S4 Rb3 Mo2 34.42(5) . .
S3 Rb3 Mo2 148.97(13) 1_554 .
K2 Rb3 Mo2 89.16(19) 1_554 .
Rb4 Rb3 Mo2 64.16(8) 1_554 .
Rb4 Rb3 Mo2 92.13(12) 7_564 .
Mo2 Rb3 Mo2 40.62(4) 7_565 .
K2 Rb4 O3 98.6(2) . .
K2 Rb4 O7 121.3(2) . 1_556
O3 Rb4 O7 139.94(19) . 1_556
K2 Rb4 O10 157.1(4) . 1_556
O3 Rb4 O10 95.75(14) . 1_556
O7 Rb4 O10 48.10(11) 1_556 1_556
K2 Rb4 O3W 71.2(4) . 1_556
O3 Rb4 O3W 112.0(3) . 1_556
O7 Rb4 O3W 86.1(2) 1_556 1_556
O10 Rb4 O3W 86.8(3) 1_556 1_556
K2 Rb4 S4 66.5(2) . 1_556
O3 Rb4 S4 161.96(18) . 1_556
O7 Rb4 S4 55.24(9) 1_556 1_556
O10 Rb4 S4 101.67(11) 1_556 1_556
O3W Rb4 S4 74.0(2) 1_556 1_556
K2 Rb4 P2 139.0(3) . 1_556
O3 Rb4 P2 120.09(14) . 1_556
O7 Rb4 P2 24.33(8) 1_556 1_556
O10 Rb4 P2 24.62(7) 1_556 1_556
O3W Rb4 P2 81.4(2) 1_556 1_556
S4 Rb4 P2 77.09(7) 1_556 1_556
K2 Rb4 Rb3 63.5(3) . 1_556
O3 Rb4 Rb3 108.9(2) . 1_556
O7 Rb4 Rb3 88.01(18) 1_556 1_556
O10 Rb4 Rb3 127.6(2) 1_556 1_556
O3W Rb4 Rb3 122.1(3) 1_556 1_556
S4 Rb4 Rb3 56.18(11) 1_556 1_556
P2 Rb4 Rb3 110.79(17) 1_556 1_556
K2 Rb4 P1 101.9(2) . .
O3 Rb4 P1 20.86(9) . .
O7 Rb4 P1 130.9(2) 1_556 .
O10 Rb4 P1 97.95(13) 1_556 .
O3W Rb4 P1 132.7(2) 1_556 .
S4 Rb4 P1 147.8(2) 1_556 .
P2 Rb4 P1 119.10(13) 1_556 .
Rb3 Rb4 P1 91.68(17) 1_556 .
K2 Rb4 S2 82.3(3) . .
O3 Rb4 S2 52.49(13) . .
O7 Rb4 S2 130.6(2) 1_556 .
O10 Rb4 S2 92.46(17) 1_556 .
O3W Rb4 S2 59.5(2) 1_556 .
S4 Rb4 S2 130.4(2) 1_556 .
P2 Rb4 S2 109.65(17) 1_556 .
Rb3 Rb4 S2 139.19(12) 1_556 .
P1 Rb4 S2 73.26(8) . .
K2 Rb4 Rb2 119.7(4) . 1_556
O3 Rb4 Rb2 85.88(16) . 1_556
O7 Rb4 Rb2 77.63(14) 1_556 1_556
O10 Rb4 Rb2 43.67(12) 1_556 1_556
O3W Rb4 Rb2 52.3(2) 1_556 1_556
S4 Rb4 Rb2 110.01(15) 1_556 1_556
P2 Rb4 Rb2 56.09(8) 1_556 1_556
Rb3 Rb4 Rb2 164.65(11) 1_556 1_556
P1 Rb4 Rb2 101.79(10) . 1_556
S2 Rb4 Rb2 53.66(10) . 1_556
K2 Rb4 Mo2 98.8(2) . 1_556
O3 Rb4 Mo2 153.2(3) . 1_556
O7 Rb4 Mo2 27.45(8) 1_556 1_556
O10 Rb4 Mo2 75.03(10) 1_556 1_556
O3W Rb4 Mo2 92.81(18) 1_556 1_556
S4 Rb4 Mo2 33.72(5) 1_556 1_556
P2 Rb4 Mo2 51.78(6) 1_556 1_556
Rb3 Rb4 Mo2 62.12(11) 1_556 1_556
P1 Rb4 Mo2 134.0(2) . 1_556
S2 Rb4 Mo2 150.6(2) . 1_556
Rb2 Rb4 Mo2 102.78(9) 1_556 1_556
O2 K1 O4W 95.3(3) . .
O2 K1 O9 115.4(2) . 5_656
O4W K1 O9 117.9(3) . 5_656
O2 K1 O7W 115.1(4) . 1_545
O4W K1 O7W 109.1(5) . 1_545
O9 K1 O7W 104.4(3) 5_656 1_545
O2 K1 C2 44.48(13) . .
O4W K1 C2 92.6(3) . .
O9 K1 C2 78.04(16) 5_656 .
O7W K1 C2 152.8(5) 1_545 .
O2 K1 S1 58.38(12) . .
O4W K1 S1 70.9(2) . .
O9 K1 S1 170.5(2) 5_656 .
O7W K1 S1 74.3(2) 1_545 .
C2 K1 S1 98.83(14) . .
O1W K2 Rb4 112.5(3) . .
O1W K2 Rb4 112.5(3) . 7_565
Rb4 K2 Rb4 130.4(5) . 7_565
O1W K2 O8 66.1(3) . 7_565
Rb4 K2 O8 137.0(3) . 7_565
Rb4 K2 O8 80.93(15) 7_565 7_565
O1W K2 O8 66.1(3) . .
Rb4 K2 O8 80.93(15) . .
Rb4 K2 O8 137.0(3) 7_565 .
O8 K2 O8 58.6(2) 7_565 .
O1W K2 S4 137.8(5) . 1_556
Rb4 K2 S4 66.5(2) . 1_556
Rb4 K2 S4 66.5(2) 7_565 1_556
O8 K2 S4 144.9(3) 7_565 1_556
O8 K2 S4 144.9(3) . 1_556
O1W K2 Rb3 164.1(4) . 1_556
Rb4 K2 Rb3 71.2(3) . 1_556
Rb4 K2 Rb3 71.2(3) 7_565 1_556
O8 K2 Rb3 100.2(3) 7_565 1_556
O8 K2 Rb3 100.2(3) . 1_556
S4 K2 Rb3 58.1(2) 1_556 1_556
O1W K2 K2 32.7(3) . 2
Rb4 K2 K2 103.3(3) . 2
Rb4 K2 K2 103.3(3) 7_565 2
O8 K2 K2 94.4(3) 7_565 2
O8 K2 K2 94.4(3) . 2
S4 K2 K2 105.1(2) 1_556 2
Rb3 K2 K2 163.14(17) 1_556 2
O1W K2 Rb1 33.06(18) . 2
Rb4 K2 Rb1 134.4(3) . 2
Rb4 K2 Rb1 95.08(19) 7_565 2
O8 K2 Rb1 33.35(15) 7_565 2
O8 K2 Rb1 59.62(18) . 2
S4 K2 Rb1 155.4(2) 1_556 2
Rb3 K2 Rb1 133.5(3) 1_556 2
K2 K2 Rb1 61.77(15) 2 2
O1W K2 Rb1 33.06(18) . .
Rb4 K2 Rb1 95.08(19) . .
Rb4 K2 Rb1 134.4(3) 7_565 .
O8 K2 Rb1 59.62(18) 7_565 .
O8 K2 Rb1 33.35(15) . .
S4 K2 Rb1 155.4(2) 1_556 .
Rb3 K2 Rb1 133.5(3) 1_556 .
K2 K2 Rb1 61.77(15) 2 .
Rb1 K2 Rb1 39.36(9) 2 .
K2 O1W K2 114.5(6) . 2
K2 O1W Rb1 116.8(2) . 2
K2 O1W Rb1 116.8(2) 2 2
K2 O1W Rb1 116.8(2) . .
K2 O1W Rb1 116.8(2) 2 .
Rb1 O1W Rb1 66.9(2) 2 .
Rb1 O3W Rb4 106.57(17) . 8_654
Rb1 O3W Rb4 106.57(17) . 1_554
Rb4 O3W Rb4 138.8(4) 8_654 1_554
Rb1 O3W Rb2 90.6(3) . .
Rb4 O3W Rb2 77.9(2) 8_654 .
Rb4 O3W Rb2 77.9(2) 1_554 .
K1 O4W Rb2 129.7(4) . .

loop_
_geom_bond_atom_site_label_1
_geom_bond_atom_site_label_2
_geom_bond_distance
_geom_bond_site_symmetry_2
Mo1 O1 1.677(3) .
Mo1 O2 2.130(4) .
Mo1 O3 2.200(3) .
Mo1 O4 2.204(3) .
Mo1 S2 2.3263(14) .
Mo1 S1 2.3295(15) .
Mo1 Mo1 2.8525(8) 8_655
Mo1 Rb2 4.2009(14) 1_556
Mo1 Rb4 4.313(5) .
Mo2 O5 1.679(4) .
Mo2 O7 2.109(3) .
Mo2 O6 2.111(4) .
Mo2 S3 2.3078(17) .
Mo2 S4 2.3275(16) .
Mo2 O8 2.402(3) .
Mo2 Mo2 2.8583(8) 7_565
Mo2 Rb3 4.117(4) .
Mo2 Rb4 4.192(4) 1_554
P1 O9 1.478(4) .
P1 O6 1.541(4) .
P1 O3 1.543(4) .
P1 C1 1.830(5) .
P1 Rb4 3.814(5) .
P2 O10 1.491(4) .
P2 O7 1.521(4) .
P2 O4 1.532(4) .
P2 C1 1.829(5) .
P2 Rb4 3.574(4) 1_554
P2 Rb2 3.6463(16) .
P2 Rb1 4.0059(17) .
S1 Mo1 2.3294(15) 8_655
S1 K1 3.543(5) 8_655
S1 K1 3.543(5) .
S2 Mo1 2.3263(14) 8_655
S2 Rb1 3.416(2) .
S2 Rb2 3.618(2) 1_556
S2 Rb4 3.890(7) .
S2 Rb4 3.890(7) 8_655
S3 Mo2 2.3077(17) 7_565
S3 Rb3 3.461(5) 1_556
S4 Mo2 2.3274(16) 7_565
S4 Rb3 3.437(5) .
S4 K2 3.532(10) 1_554
S4 Rb4 3.533(4) 1_554
S4 Rb4 3.533(4) 7_564
S4 Rb1 3.896(2) 2
S4 Rb1 3.896(2) .
O1 Rb2 3.155(4) 1_556
O2 C1 1.481(6) .
O2 K1 2.648(6) .
O3 Rb4 2.832(5) .
O4 Rb1 3.040(4) .
O4 Rb2 3.446(4) .
O5 Rb3 3.168(5) .
O7 Rb4 2.877(5) 1_554
O8 Rb1 2.947(4) .
O8 K2 3.085(9) .
O9 K1 2.727(6) 5_656
O10 Rb2 2.847(4) .
O10 Rb4 3.165(5) 1_554
C1 C2 1.528(7) .
C2 C3 1.501(8) .
C2 K1 3.502(7) .
C2 H2A 0.9700 .
C2 H2B 0.9700 .
C3 C4 1.511(10) .
C3 H3A 0.9700 .
C3 H3B 0.9700 .
C4 N5A 1.499(13) .
C4 N5B 1.504(13) .
C4 H4A 0.9700 .
C4 H4B 0.9700 .
N5A H5A1 0.8900 .
N5A H5A2 0.8900 .
N5A H5A3 0.8900 .
N5B H5B1 0.8900 .
N5B H5B2 0.8900 .
N5B H5B3 0.8900 .
Rb1 O3W 2.823(9) .
Rb1 O8 2.947(4) 8_655
Rb1 O4 3.040(4) 8_655
Rb1 O1W 3.048(9) .
Rb1 Rb1 3.359(3) 2
Rb1 S4 3.896(2) 2
Rb1 P2 4.0060(17) 8_655
Rb2 O10 2.847(4) 8_655
Rb2 O4W 3.118(10) .
Rb2 O4W 3.118(10) 8_655
Rb2 O1 3.155(4) 8_654
Rb2 O1 3.155(4) 1_554
Rb2 O3W 3.327(13) .
Rb2 O4 3.446(4) 8_655
Rb2 S2 3.618(2) 1_554
Rb2 P2 3.6462(16) 8_655
Rb3 O5 3.168(5) 7_565
Rb3 O8W 3.24(2) .
Rb3 O8W 3.24(2) 7_565
Rb3 S3 3.461(5) 1_554
Rb3 K2 3.549(15) 1_554
Rb3 Rb4 3.754(8) 1_554
Rb3 Rb4 3.755(8) 7_564
Rb3 Mo2 4.117(4) 7_565
Rb4 K2 2.817(6) .
Rb4 O7 2.877(5) 1_556
Rb4 O10 3.165(5) 1_556
Rb4 O3W 3.213(9) 1_556
Rb4 S4 3.533(4) 1_556
Rb4 P2 3.575(4) 1_556
Rb4 Rb3 3.754(8) 1_556
Rb4 Rb2 4.114(7) 1_556
Rb4 Mo2 4.192(4) 1_556
K1 O4W 2.721(10) .
K1 O9 2.727(6) 5_656
K1 O7W 2.770(15) 1_545
K2 O1W 2.805(14) .
K2 Rb4 2.817(6) 7_565
K2 O8 3.085(9) 7_565
K2 S4 3.532(10) 1_556
K2 Rb3 3.549(15) 1_556
K2 K2 4.72(3) 2
K2 Rb1 4.987(10) 2
O1W K2 2.805(14) 2
O1W Rb1 3.048(9) 2
O3W Rb4 3.213(9) 8_654
O3W Rb4 3.213(9) 1_554
O7W K1 2.770(15) 1_565
